data_2227028
loop_
_publ_author_name
'Keng, Chun Thy'
'Lo, Kong Mun'
'Ng, Seik Weng'

_publ_section_title
;
 Di-\m-nicotinato-\k^2^<i>N</i>:<i>O</i>;\k^2^<i>O</i>:<i>N</i>-bis[aquabis(4-bromobenzyl)(nicotinato-\k^2^<i>O</i>,<i>O</i>')tin(IV)]
;
_journal_coeditor_code NK2048
_journal_issue 8
_journal_name_full 'Acta Crystallographica Section E'
_journal_page_first m1008
_journal_paper_doi 10.1107/S1600536810028643
_journal_volume 66
_journal_year 2010
_chemical_formula_iupac '[Sn2 (C7 H6 Br)4 (C6 H4 N O2)4 (H2 O)2]'
_chemical_formula_moiety 'C52 H44 Br4 N4 O10 Sn2'
_chemical_formula_sum 'C52 H44 Br4 N4 O10 Sn2'
_chemical_formula_weight 1441.93
_chemical_name_systematic
;
Di-\m-nicotinato-\k^2^<i>N</i>:<i>O</i>;\k^2^<i>O</i>:<i>N</i>-
bis[aquabis(4-bromobenzyl)(nicotinato-\k^2^<i>O</i>,<i>O</i>')tin(IV)]
;
_space_group_IT_number 15
_symmetry_cell_setting monoclinic
_symmetry_space_group_name_Hall '-C 2yc'
_symmetry_space_group_name_H-M 'C 1 2/c 1'
_atom_sites_solution_hydrogens geom
_atom_sites_solution_primary direct
_atom_sites_solution_secondary difmap
_audit_creation_method SHELXL-97
_cell_angle_alpha 90.00
_cell_angle_beta 90.9980(10)
_cell_angle_gamma 90.00
_cell_formula_units_Z 8
_cell_length_a 28.3754(13)
_cell_length_b 16.7568(7)
_cell_length_c 21.5642(10)
_cell_measurement_reflns_used 9852
_cell_measurement_temperature 100(2)
_cell_measurement_theta_max 28.3
_cell_measurement_theta_min 2.4
_cell_volume 10251.8(8)
_computing_cell_refinement 'SAINT (Bruker, 2009)'
_computing_data_collection 'APEX2 (Bruker, 2009)'
_computing_data_reduction 'SAINT (Bruker, 2009)'
_computing_molecular_graphics 'X-SEED (Barbour, 2001)'
_computing_publication_material 'publCIF (Westrip, 2010)'
_computing_structure_refinement 'SHELXL97 (Sheldrick, 2008)'
_computing_structure_solution 'SHELXS97 (Sheldrick, 2008)'
_diffrn_ambient_temperature 100(2)
_diffrn_measured_fraction_theta_full 1.000
_diffrn_measured_fraction_theta_max 1.000
_diffrn_measurement_device_type 'Bruker SMART APEX diffractometer'
_diffrn_measurement_method '\w scans'
_diffrn_radiation_monochromator graphite
_diffrn_radiation_source 'fine-focus sealed tube'
_diffrn_radiation_type MoK\a
_diffrn_radiation_wavelength 0.71073
_diffrn_reflns_av_R_equivalents 0.0404
_diffrn_reflns_av_sigmaI/netI 0.0350
_diffrn_reflns_limit_h_max 36
_diffrn_reflns_limit_h_min -36
_diffrn_reflns_limit_k_max 21
_diffrn_reflns_limit_k_min -21
_diffrn_reflns_limit_l_max 28
_diffrn_reflns_limit_l_min -28
_diffrn_reflns_number 48701
_diffrn_reflns_theta_full 27.50
_diffrn_reflns_theta_max 27.50
_diffrn_reflns_theta_min 1.41
_diffrn_standards_decay_% 0
_diffrn_standards_interval_count 0
_diffrn_standards_interval_time 0
_diffrn_standards_number 0
_exptl_absorpt_coefficient_mu 4.155
_exptl_absorpt_correction_T_max 0.5745
_exptl_absorpt_correction_T_min 0.2564
_exptl_absorpt_correction_type multi-scan
_exptl_absorpt_process_details '(SADABS; Sheldrick, 1996)'
_exptl_crystal_colour Colourless
_exptl_crystal_density_diffrn 1.868
_exptl_crystal_density_method 'not measured'
_exptl_crystal_description Block
_exptl_crystal_F_000 5632
_exptl_crystal_size_max 0.45
_exptl_crystal_size_mid 0.15
_exptl_crystal_size_min 0.15
_refine_diff_density_max 1.705
_refine_diff_density_min -1.350
_refine_ls_extinction_method none
_refine_ls_goodness_of_fit_ref 1.178
_refine_ls_hydrogen_treatment constr
_refine_ls_matrix_type full
_refine_ls_number_parameters 649
_refine_ls_number_reflns 11790
_refine_ls_number_restraints 0
_refine_ls_restrained_S_all 1.178
_refine_ls_R_factor_all 0.0379
_refine_ls_R_factor_gt 0.0277
_refine_ls_shift/su_max 0.001
_refine_ls_shift/su_mean 0.001
_refine_ls_structure_factor_coef Fsqd
_refine_ls_weighting_details 'calc w=1/[\s^2^(Fo^2^)+(0.0282P)^2^] where P=(Fo^2^+2Fc^2^)/3'
_refine_ls_weighting_scheme calc
_refine_ls_wR_factor_gt 0.0633
_refine_ls_wR_factor_ref 0.0663
_reflns_number_gt 9879
_reflns_number_total 11790
_reflns_threshold_expression I>2\s(I)
_cod_data_source_file nk2048.cif
_cod_data_source_block I
_cod_original_sg_symbol_H-M 'C 2/c'
_cod_database_code 2227028
_cod_database_fobs_code 2227028

loop_
_symmetry_equiv_pos_as_xyz
'x, y, z'
'-x, y, -z+1/2'
'x+1/2, y+1/2, z'
'-x+1/2, y+1/2, -z+1/2'
'-x, -y, -z'
'x, -y, z-1/2'
'-x+1/2, -y+1/2, -z'
'x+1/2, -y+1/2, z-1/2'

loop_
_atom_site_type_symbol
_atom_site_label
_atom_site_fract_x
_atom_site_fract_y
_atom_site_fract_z
_atom_site_U_iso_or_equiv
_atom_site_adp_type
_atom_site_calc_flag
_atom_site_refinement_flags
_atom_site_occupancy
_atom_site_disorder_assembly
_atom_site_disorder_group
Sn Sn1 0.127365(6) 0.398907(10) 0.475980(8) 0.01245(5) Uani d . 1 . .
Sn Sn2 0.118973(6) 0.852588(10) 0.497094(8) 0.01254(5) Uani d . 1 . .
Br Br1 0.061186(11) 0.031350(17) 0.317354(15) 0.02867(8) Uani d . 1 . .
Br Br2 0.184067(10) 0.707467(17) 0.714509(13) 0.02448(7) Uani d . 1 . .
Br Br3 0.189153(11) 1.149300(19) 0.736615(16) 0.03382(8) Uani d . 1 . .
Br Br4 0.068462(11) 0.57137(2) 0.243172(15) 0.03221(8) Uani d . 1 . .
O O1 0.18011(6) 0.33219(10) 0.41027(8) 0.0168(4) Uani d . 1 . .
O O2 0.14491(6) 0.26003(10) 0.48040(8) 0.0171(4) Uani d . 1 . .
O O3 0.09053(6) 0.50964(10) 0.50952(8) 0.0151(4) Uani d . 1 . .
O O4 0.04097(7) 0.47396(10) 0.58468(10) 0.0247(5) Uani d . 1 . .
O O5 0.07314(6) 0.91872(10) 0.57150(9) 0.0178(4) Uani d . 1 . .
O O6 0.10635(6) 0.99148(10) 0.50002(8) 0.0174(4) Uani d . 1 . .
O O7 0.15283(6) 0.74040(10) 0.45926(8) 0.0148(4) Uani d . 1 . .
O O8 0.19850(6) 0.77716(10) 0.37971(9) 0.0187(4) Uani d . 1 . .
O O1w 0.08643(7) 0.34945(11) 0.55222(10) 0.0286(5) Uani d . 1 . .
H H1w1 0.0838 0.3840 0.5802 0.043 Uiso calc R 1 . .
H H1w2 0.1003 0.3091 0.5667 0.043 Uiso calc R 1 . .
O O2w 0.15534(6) 0.90247(10) 0.41642(8) 0.0193(4) Uani d . 1 . .
H H2w1 0.1409 0.9432 0.4037 0.029 Uiso calc R 1 . .
H H2w2 0.1559 0.8683 0.3880 0.029 Uiso calc R 1 . .
N N1 0.18947(8) 0.04941(12) 0.39462(10) 0.0170(5) Uani d . 1 . .
N N2 0.08851(7) 0.74508(12) 0.56837(10) 0.0146(4) Uani d . 1 . .
N N3 0.07093(8) 1.20199(12) 0.59318(10) 0.0177(5) Uani d . 1 . .
N N4 0.15900(7) 0.50348(12) 0.40569(10) 0.0140(4) Uani d . 1 . .
C C1 0.07051(9) 0.38070(15) 0.41051(13) 0.0203(6) Uani d . 1 . .
H H1A 0.0406 0.3957 0.4304 0.024 Uiso calc R 1 . .
H H1B 0.0749 0.4169 0.3748 0.024 Uiso calc R 1 . .
C C2 0.06617(9) 0.29671(15) 0.38672(13) 0.0171(5) Uani d . 1 . .
C C3 0.04277(9) 0.23804(16) 0.41982(13) 0.0197(6) Uani d . 1 . .
H H3 0.0279 0.2522 0.4574 0.024 Uiso calc R 1 . .
C C4 0.04046(9) 0.15967(16) 0.39964(13) 0.0192(6) Uani d . 1 . .
H H4 0.0243 0.1205 0.4230 0.023 Uiso calc R 1 . .
C C5 0.06211(9) 0.13949(15) 0.34497(13) 0.0190(6) Uani d . 1 . .
C C6 0.08511(10) 0.19585(16) 0.31007(12) 0.0210(6) Uani d . 1 . .
H H6 0.0994 0.1814 0.2721 0.025 Uiso calc R 1 . .
C C7 0.08709(10) 0.27414(16) 0.33135(13) 0.0202(6) Uani d . 1 . .
H H7 0.1031 0.3131 0.3076 0.024 Uiso calc R 1 . .
C C8 0.18753(9) 0.41961(15) 0.53542(12) 0.0169(5) Uani d . 1 . .
H H8A 0.1926 0.3713 0.5611 0.020 Uiso calc R 1 . .
H H8B 0.2155 0.4258 0.5090 0.020 Uiso calc R 1 . .
C C9 0.18555(9) 0.49006(15) 0.57785(12) 0.0150(5) Uani d . 1 . .
C C10 0.20789(9) 0.56172(15) 0.56315(12) 0.0179(6) Uani d . 1 . .
H H10 0.2239 0.5661 0.5250 0.021 Uiso calc R 1 . .
C C11 0.20727(9) 0.62685(15) 0.60305(13) 0.0174(6) Uani d . 1 . .
H H11 0.2226 0.6752 0.5924 0.021 Uiso calc R 1 . .
C C12 0.18395(9) 0.61987(15) 0.65828(12) 0.0168(5) Uani d . 1 . .
C C13 0.16116(9) 0.55024(16) 0.67453(12) 0.0181(6) Uani d . 1 . .
H H13 0.1452 0.5465 0.7128 0.022 Uiso calc R 1 . .
C C14 0.16198(9) 0.48563(15) 0.63386(12) 0.0167(5) Uani d . 1 . .
H H14 0.1462 0.4377 0.6445 0.020 Uiso calc R 1 . .
C C15 0.17112(8) 0.26564(14) 0.43434(12) 0.0123(5) Uani d . 1 . .
C C16 0.19032(9) 0.19214(14) 0.40448(11) 0.0126(5) Uani d . 1 . .
C C17 0.22184(9) 0.19773(15) 0.35631(12) 0.0165(5) Uani d . 1 . .
H H17 0.2329 0.2483 0.3431 0.020 Uiso calc R 1 . .
C C18 0.23693(10) 0.12886(15) 0.32781(12) 0.0187(6) Uani d . 1 . .
H H18 0.2587 0.1312 0.2949 0.022 Uiso calc R 1 . .
C C19 0.21978(9) 0.05604(15) 0.34813(12) 0.0176(6) Uani d . 1 . .
H H19 0.2300 0.0088 0.3281 0.021 Uiso calc R 1 . .
C C20 0.17523(9) 0.11638(15) 0.42222(13) 0.0162(5) Uani d . 1 . .
H H20 0.1538 0.1122 0.4555 0.019 Uiso calc R 1 . .
C C21 0.06516(9) 0.52344(15) 0.55653(12) 0.0148(5) Uani d . 1 . .
C C22 0.06603(8) 0.60797(14) 0.58108(12) 0.0131(5) Uani d . 1 . .
C C23 0.04915(9) 0.62469(15) 0.64008(12) 0.0156(5) Uani d . 1 . .
H H23 0.0353 0.5840 0.6644 0.019 Uiso calc R 1 . .
C C24 0.05306(9) 0.70185(15) 0.66245(12) 0.0182(6) Uani d . 1 . .
H H24 0.0422 0.7146 0.7027 0.022 Uiso calc R 1 . .
C C25 0.07298(9) 0.76045(15) 0.62577(12) 0.0163(5) Uani d . 1 . .
H H25 0.0757 0.8131 0.6417 0.020 Uiso calc R 1 . .
C C26 0.08499(9) 0.66972(14) 0.54711(12) 0.0148(5) Uani d . 1 . .
H H26 0.0961 0.6584 0.5067 0.018 Uiso calc R 1 . .
C C27 0.18036(9) 0.86188(15) 0.55646(13) 0.0174(6) Uani d . 1 . .
H H27A 0.1824 0.8128 0.5820 0.021 Uiso calc R 1 . .
H H27B 0.2085 0.8630 0.5299 0.021 Uiso calc R 1 . .
C C28 0.18292(9) 0.93245(15) 0.59928(12) 0.0166(5) Uani d . 1 . .
C C29 0.16707(9) 0.92619(16) 0.66014(13) 0.0197(6) Uani d . 1 . .
H H29 0.1553 0.8765 0.6743 0.024 Uiso calc R 1 . .
C C30 0.16818(9) 0.99067(17) 0.70021(13) 0.0212(6) Uani d . 1 . .
H H30 0.1568 0.9857 0.7412 0.025 Uiso calc R 1 . .
C C31 0.18609(9) 1.06259(16) 0.67960(13) 0.0210(6) Uani d . 1 . .
C C32 0.20203(10) 1.07127(16) 0.61970(14) 0.0226(6) Uani d . 1 . .
H H32 0.2140 1.1210 0.6059 0.027 Uiso calc R 1 . .
C C33 0.20016(9) 1.00592(15) 0.58009(13) 0.0190(6) Uani d . 1 . .
H H33 0.2109 1.0116 0.5388 0.023 Uiso calc R 1 . .
C C34 0.05569(9) 0.83499(15) 0.44248(13) 0.0179(6) Uani d . 1 . .
H H34A 0.0297 0.8220 0.4708 0.021 Uiso calc R 1 . .
H H34B 0.0476 0.8859 0.4216 0.021 Uiso calc R 1 . .
C C35 0.05825(9) 0.77112(15) 0.39438(12) 0.0159(5) Uani d . 1 . .
C C36 0.03717(9) 0.69641(15) 0.40305(12) 0.0174(5) Uani d . 1 . .
H H36 0.0205 0.6866 0.4401 0.021 Uiso calc R 1 . .
C C37 0.04008(9) 0.63636(15) 0.35879(13) 0.0175(6) Uani d . 1 . .
H H37 0.0254 0.5862 0.3651 0.021 Uiso calc R 1 . .
C C38 0.06478(9) 0.65132(16) 0.30563(13) 0.0192(6) Uani d . 1 . .
C C39 0.08604(9) 0.72418(16) 0.29506(12) 0.0203(6) Uani d . 1 . .
H H39 0.1029 0.7333 0.2581 0.024 Uiso calc R 1 . .
C C40 0.08231(9) 0.78390(16) 0.33935(12) 0.0187(6) Uani d . 1 . .
H H40 0.0964 0.8344 0.3321 0.022 Uiso calc R 1 . .
C C41 0.08379(9) 0.98551(14) 0.54961(12) 0.0132(5) Uani d . 1 . .
C C42 0.07266(9) 1.05913(14) 0.58653(12) 0.0135(5) Uani d . 1 . .
C C43 0.05598(9) 1.05319(15) 0.64635(12) 0.0178(6) Uani d . 1 . .
H H43 0.0508 1.0024 0.6646 0.021 Uiso calc R 1 . .
C C44 0.04701(10) 1.12212(16) 0.67904(13) 0.0202(6) Uani d . 1 . .
H H44 0.0359 1.1197 0.7203 0.024 Uiso calc R 1 . .
C C45 0.05458(9) 1.19507(15) 0.65050(12) 0.0182(6) Uani d . 1 . .
H H45 0.0478 1.2424 0.6729 0.022 Uiso calc R 1 . .
C C46 0.08032(9) 1.13463(14) 0.56181(12) 0.0162(5) Uani d . 1 . .
H H46 0.0926 1.1388 0.5213 0.019 Uiso calc R 1 . .
C C47 0.17733(8) 0.72694(14) 0.41137(11) 0.0125(5) Uani d . 1 . .
C C48 0.17991(8) 0.64110(14) 0.39044(12) 0.0120(5) Uani d . 1 . .
C C49 0.20248(9) 0.62168(15) 0.33556(12) 0.0165(5) Uani d . 1 . .
H H49 0.2177 0.6616 0.3119 0.020 Uiso calc R 1 . .
C C50 0.20213(9) 0.54268(15) 0.31627(12) 0.0181(6) Uani d . 1 . .
H H50 0.2171 0.5278 0.2790 0.022 Uiso calc R 1 . .
C C51 0.17979(9) 0.48584(15) 0.35180(12) 0.0161(5) Uani d . 1 . .
H H51 0.1791 0.4322 0.3376 0.019 Uiso calc R 1 . .
C C52 0.15920(9) 0.58055(14) 0.42374(12) 0.0136(5) Uani d . 1 . .
H H52 0.1443 0.5939 0.4614 0.016 Uiso calc R 1 . .

loop_
_atom_site_aniso_label
_atom_site_aniso_U_11
_atom_site_aniso_U_22
_atom_site_aniso_U_33
_atom_site_aniso_U_12
_atom_site_aniso_U_13
_atom_site_aniso_U_23
Sn1 0.01387(9) 0.00750(8) 0.01606(9) -0.00060(6) 0.00270(7) -0.00051(6)
Sn2 0.01477(9) 0.00796(8) 0.01494(9) -0.00121(6) 0.00193(7) -0.00129(6)
Br1 0.03283(17) 0.01812(14) 0.03515(18) -0.00559(12) 0.00369(14) -0.00993(12)
Br2 0.02351(15) 0.02344(15) 0.02635(16) 0.00356(11) -0.00397(12) -0.01179(12)
Br3 0.02835(17) 0.03383(17) 0.03937(19) -0.00471(13) 0.00374(14) -0.02383(14)
Br4 0.02297(16) 0.04017(18) 0.03365(18) -0.00338(13) 0.00543(13) -0.02233(14)
O1 0.0216(10) 0.0087(8) 0.0202(10) -0.0004(7) 0.0031(8) 0.0001(7)
O2 0.0173(9) 0.0133(9) 0.0207(10) 0.0005(7) 0.0049(8) -0.0019(7)
O3 0.0169(9) 0.0104(8) 0.0180(10) 0.0006(7) 0.0054(7) 0.0010(7)
O4 0.0260(11) 0.0105(9) 0.0381(12) -0.0027(8) 0.0181(9) 0.0006(8)
O5 0.0205(10) 0.0099(9) 0.0230(10) -0.0013(7) 0.0034(8) -0.0003(7)
O6 0.0212(10) 0.0126(9) 0.0186(10) -0.0014(7) 0.0032(8) -0.0014(7)
O7 0.0186(9) 0.0098(8) 0.0163(9) -0.0012(7) 0.0034(7) -0.0003(7)
O8 0.0217(10) 0.0099(9) 0.0249(10) -0.0037(7) 0.0083(8) -0.0006(7)
O1w 0.0395(13) 0.0098(9) 0.0374(13) 0.0066(8) 0.0227(10) 0.0025(8)
O2w 0.0272(11) 0.0101(9) 0.0208(10) 0.0014(8) 0.0073(8) -0.0015(7)
N1 0.0183(12) 0.0110(10) 0.0218(12) 0.0016(9) 0.0020(9) -0.0003(9)
N2 0.0155(11) 0.0094(10) 0.0190(12) -0.0004(8) 0.0004(9) -0.0005(8)
N3 0.0205(12) 0.0118(11) 0.0210(12) 0.0010(9) 0.0026(9) 0.0000(9)
N4 0.0163(11) 0.0097(10) 0.0161(11) 0.0002(8) 0.0013(9) 0.0007(8)
C1 0.0174(14) 0.0140(13) 0.0294(16) -0.0026(10) -0.0043(12) -0.0010(11)
C2 0.0129(13) 0.0153(13) 0.0228(14) -0.0016(10) -0.0045(11) -0.0009(11)
C3 0.0186(14) 0.0198(14) 0.0210(14) -0.0030(11) 0.0033(11) -0.0037(11)
C4 0.0173(14) 0.0173(13) 0.0231(15) -0.0058(11) 0.0015(11) 0.0007(11)
C5 0.0203(14) 0.0142(13) 0.0224(15) -0.0040(11) -0.0052(12) -0.0063(11)
C6 0.0240(15) 0.0246(15) 0.0143(13) -0.0030(12) 0.0000(11) -0.0041(11)
C7 0.0227(15) 0.0180(13) 0.0198(14) -0.0063(11) -0.0011(11) 0.0041(11)
C8 0.0174(13) 0.0138(12) 0.0194(14) 0.0012(10) 0.0008(11) -0.0022(10)
C9 0.0124(13) 0.0160(13) 0.0164(13) 0.0018(10) -0.0032(10) -0.0007(10)
C10 0.0161(13) 0.0214(14) 0.0162(13) -0.0015(11) 0.0005(11) 0.0004(11)
C11 0.0135(13) 0.0146(13) 0.0241(15) -0.0001(10) -0.0007(11) 0.0019(11)
C12 0.0144(13) 0.0177(13) 0.0180(14) 0.0044(10) -0.0049(11) -0.0063(10)
C13 0.0162(13) 0.0227(14) 0.0153(13) 0.0033(11) 0.0010(11) 0.0005(11)
C14 0.0140(13) 0.0163(13) 0.0198(14) 0.0006(10) -0.0008(11) 0.0011(11)
C15 0.0096(12) 0.0091(11) 0.0182(13) 0.0004(9) -0.0026(10) -0.0010(10)
C16 0.0140(12) 0.0098(12) 0.0138(12) 0.0013(9) -0.0011(10) -0.0007(10)
C17 0.0188(14) 0.0123(12) 0.0182(13) -0.0011(10) 0.0000(11) 0.0028(10)
C18 0.0221(14) 0.0196(14) 0.0144(13) 0.0018(11) 0.0050(11) 0.0017(10)
C19 0.0225(14) 0.0138(13) 0.0165(13) 0.0043(11) -0.0029(11) -0.0023(10)
C20 0.0159(13) 0.0119(12) 0.0210(14) -0.0001(10) 0.0036(11) 0.0000(10)
C21 0.0130(12) 0.0115(12) 0.0198(14) 0.0019(10) 0.0002(10) 0.0004(10)
C22 0.0112(12) 0.0106(12) 0.0174(13) 0.0030(9) -0.0015(10) 0.0008(10)
C23 0.0155(13) 0.0141(12) 0.0170(13) 0.0015(10) 0.0022(11) 0.0038(10)
C24 0.0209(14) 0.0205(14) 0.0131(13) 0.0014(11) 0.0014(11) 0.0014(10)
C25 0.0203(14) 0.0127(12) 0.0160(13) 0.0009(10) -0.0008(11) -0.0007(10)
C26 0.0136(12) 0.0133(12) 0.0177(13) 0.0018(10) 0.0022(10) 0.0002(10)
C27 0.0174(13) 0.0131(12) 0.0218(14) -0.0009(10) 0.0002(11) -0.0033(10)
C28 0.0133(13) 0.0163(13) 0.0201(14) 0.0001(10) -0.0020(11) -0.0031(11)
C29 0.0188(14) 0.0190(13) 0.0214(14) -0.0017(11) -0.0008(11) 0.0019(11)
C30 0.0187(14) 0.0290(15) 0.0160(14) -0.0010(12) -0.0017(11) -0.0036(11)
C31 0.0167(14) 0.0225(14) 0.0238(15) 0.0009(11) -0.0024(11) -0.0114(12)
C32 0.0213(15) 0.0162(13) 0.0301(16) -0.0044(11) 0.0004(12) -0.0049(12)
C33 0.0196(14) 0.0188(13) 0.0188(14) -0.0026(11) 0.0031(11) -0.0042(11)
C34 0.0175(14) 0.0140(13) 0.0222(14) 0.0000(10) 0.0004(11) -0.0009(11)
C35 0.0122(12) 0.0168(13) 0.0186(13) -0.0004(10) -0.0020(10) -0.0018(10)
C36 0.0150(13) 0.0200(13) 0.0171(13) -0.0016(10) 0.0016(10) 0.0005(11)
C37 0.0134(13) 0.0163(13) 0.0229(15) -0.0020(10) 0.0008(11) -0.0013(11)
C38 0.0163(13) 0.0225(14) 0.0187(14) 0.0017(11) -0.0031(11) -0.0081(11)
C39 0.0174(14) 0.0301(15) 0.0132(13) -0.0045(12) 0.0005(11) 0.0018(11)
C40 0.0188(14) 0.0187(13) 0.0185(14) -0.0029(11) -0.0026(11) 0.0036(11)
C41 0.0119(12) 0.0087(11) 0.0190(13) 0.0029(9) 0.0019(10) 0.0026(10)
C42 0.0125(12) 0.0115(12) 0.0166(13) 0.0009(10) -0.0005(10) 0.0003(10)
C43 0.0199(14) 0.0139(12) 0.0198(14) 0.0014(10) 0.0034(11) 0.0039(10)
C44 0.0229(15) 0.0214(14) 0.0163(14) 0.0023(11) 0.0044(11) 0.0002(11)
C45 0.0205(14) 0.0142(13) 0.0200(14) 0.0038(10) 0.0009(11) -0.0044(11)
C46 0.0179(13) 0.0140(13) 0.0169(14) 0.0000(10) 0.0041(11) -0.0007(10)
C47 0.0119(12) 0.0105(12) 0.0151(13) -0.0008(9) -0.0021(10) 0.0001(10)
C48 0.0115(12) 0.0098(12) 0.0148(13) 0.0009(9) -0.0012(10) -0.0001(9)
C49 0.0172(13) 0.0133(12) 0.0190(14) -0.0013(10) 0.0010(11) 0.0023(10)
C50 0.0247(15) 0.0155(13) 0.0143(13) 0.0010(11) 0.0050(11) -0.0008(10)
C51 0.0205(14) 0.0120(12) 0.0158(13) 0.0016(10) 0.0003(11) -0.0026(10)
C52 0.0127(12) 0.0111(12) 0.0171(13) 0.0005(9) 0.0017(10) -0.0006(10)

loop_
_atom_type_symbol
_atom_type_description
_atom_type_scat_dispersion_real
_atom_type_scat_dispersion_imag
_atom_type_scat_source
C C 0.0033 0.0016 'International Tables Vol C Tables 4.2.6.8 and 6.1.1.4'
H H 0.0000 0.0000 'International Tables Vol C Tables 4.2.6.8 and 6.1.1.4'
N N 0.0061 0.0033 'International Tables Vol C Tables 4.2.6.8 and 6.1.1.4'
O O 0.0106 0.0060 'International Tables Vol C Tables 4.2.6.8 and 6.1.1.4'
Br Br -0.2901 2.4595 'International Tables Vol C Tables 4.2.6.8 and 6.1.1.4'
Sn Sn -0.6537 1.4246 'International Tables Vol C Tables 4.2.6.8 and 6.1.1.4'

loop_
_geom_angle_atom_site_label_1
_geom_angle_atom_site_label_2
_geom_angle_atom_site_label_3
_geom_angle_site_symmetry_1
_geom_angle_site_symmetry_3
_geom_angle
_geom_angle_publ_flag
C1 Sn1 C8 . . 175.50(10) yes
C8 Sn1 O1w . . 92.27(9) ?
C1 Sn1 O1w . . 92.15(10) ?
C8 Sn1 O3 . . 92.50(8) ?
C1 Sn1 O3 . . 88.89(8) ?
O1w Sn1 O3 . . 79.39(6) ?
C8 Sn1 O1 . . 85.93(8) ?
C1 Sn1 O1 . . 90.86(9) ?
O1w Sn1 O1 . . 128.39(6) ?
O3 Sn1 O1 . . 152.19(6) ?
C8 Sn1 O2 . . 88.31(8) ?
C1 Sn1 O2 . . 92.39(8) ?
O1w Sn1 O2 . . 73.36(6) ?
O3 Sn1 O2 . . 152.75(6) ?
O1 Sn1 O2 . . 55.04(6) ?
C8 Sn1 N4 . . 87.61(9) ?
C1 Sn1 N4 . . 88.54(9) ?
O1w Sn1 N4 . . 157.27(7) ?
O3 Sn1 N4 . . 77.91(6) ?
O1 Sn1 N4 . . 74.29(6) ?
O2 Sn1 N4 . . 129.32(6) ?
C27 Sn2 C34 . . 175.20(10) yes
C27 Sn2 O2w . . 93.27(9) ?
C34 Sn2 O2w . . 91.01(9) ?
C27 Sn2 O7 . . 86.01(8) ?
C34 Sn2 O7 . . 92.53(8) ?
O2w Sn2 O7 . . 79.82(6) ?
C27 Sn2 O6 . . 91.98(8) ?
C34 Sn2 O6 . . 91.39(8) ?
O2w Sn2 O6 . . 73.73(6) ?
O7 Sn2 O6 . . 153.32(6) ?
C27 Sn2 O5 . . 90.66(8) ?
C34 Sn2 O5 . . 88.39(8) ?
O2w Sn2 O5 . . 129.06(6) ?
O7 Sn2 O5 . . 151.09(6) ?
O6 Sn2 O5 . . 55.38(6) ?
C27 Sn2 N2 . . 88.38(9) ?
C34 Sn2 N2 . . 86.80(9) ?
O2w Sn2 N2 . . 156.88(6) ?
O7 Sn2 N2 . . 77.28(6) ?
O6 Sn2 N2 . . 129.30(6) ?
O5 Sn2 N2 . . 73.92(6) ?
C15 O1 Sn1 . . 92.11(14) ?
C15 O2 Sn1 . . 91.23(14) ?
C21 O3 Sn1 . . 132.51(16) ?
C41 O5 Sn2 . . 91.36(14) ?
C41 O6 Sn2 . . 91.37(14) ?
C47 O7 Sn2 . . 132.68(15) ?
Sn1 O1w H1w1 . . 109.5 ?
Sn1 O1w H1w2 . . 109.5 ?
H1w1 O1w H1w2 . . 109.5 ?
Sn2 O2w H2w1 . . 109.5 ?
Sn2 O2w H2w2 . . 109.5 ?
H2w1 O2w H2w2 . . 109.5 ?
C20 N1 C19 . . 117.9(2) ?
C26 N2 C25 . . 118.0(2) ?
C26 N2 Sn2 . . 119.01(16) ?
C25 N2 Sn2 . . 122.91(16) ?
C45 N3 C46 . . 117.9(2) ?
C51 N4 C52 . . 117.4(2) ?
C51 N4 Sn1 . . 122.58(16) ?
C52 N4 Sn1 . . 119.81(16) ?
C2 C1 Sn1 . . 114.44(18) ?
C2 C1 H1A . . 108.7 ?
Sn1 C1 H1A . . 108.7 ?
C2 C1 H1B . . 108.7 ?
Sn1 C1 H1B . . 108.7 ?
H1A C1 H1B . . 107.6 ?
C3 C2 C7 . . 117.5(2) ?
C3 C2 C1 . . 121.6(2) ?
C7 C2 C1 . . 120.8(2) ?
C4 C3 C2 . . 122.0(2) ?
C4 C3 H3 . . 119.0 ?
C2 C3 H3 . . 119.0 ?
C5 C4 C3 . . 118.8(2) ?
C5 C4 H4 . . 120.6 ?
C3 C4 H4 . . 120.6 ?
C6 C5 C4 . . 121.3(2) ?
C6 C5 Br1 . . 119.0(2) ?
C4 C5 Br1 . . 119.7(2) ?
C5 C6 C7 . . 118.9(2) ?
C5 C6 H6 . . 120.6 ?
C7 C6 H6 . . 120.6 ?
C6 C7 C2 . . 121.5(2) ?
C6 C7 H7 . . 119.2 ?
C2 C7 H7 . . 119.2 ?
C9 C8 Sn1 . . 117.10(17) ?
C9 C8 H8A . . 108.0 ?
Sn1 C8 H8A . . 108.0 ?
C9 C8 H8B . . 108.0 ?
Sn1 C8 H8B . . 108.0 ?
H8A C8 H8B . . 107.3 ?
C14 C9 C10 . . 118.0(2) ?
C14 C9 C8 . . 120.8(2) ?
C10 C9 C8 . . 121.2(2) ?
C11 C10 C9 . . 121.6(2) ?
C11 C10 H10 . . 119.2 ?
C9 C10 H10 . . 119.2 ?
C12 C11 C10 . . 118.7(2) ?
C12 C11 H11 . . 120.7 ?
C10 C11 H11 . . 120.7 ?
C11 C12 C13 . . 121.7(2) ?
C11 C12 Br2 . . 119.3(2) ?
C13 C12 Br2 . . 119.0(2) ?
C12 C13 C14 . . 118.9(2) ?
C12 C13 H13 . . 120.5 ?
C14 C13 H13 . . 120.5 ?
C9 C14 C13 . . 121.2(2) ?
C9 C14 H14 . . 119.4 ?
C13 C14 H14 . . 119.4 ?
O2 C15 O1 . . 121.4(2) ?
O2 C15 C16 . . 120.3(2) ?
O1 C15 C16 . . 118.3(2) ?
C17 C16 C20 . . 118.2(2) ?
C17 C16 C15 . . 120.8(2) ?
C20 C16 C15 . . 121.0(2) ?
C18 C17 C16 . . 119.1(2) ?
C18 C17 H17 . . 120.4 ?
C16 C17 H17 . . 120.4 ?
C17 C18 C19 . . 118.8(2) ?
C17 C18 H18 . . 120.6 ?
C19 C18 H18 . . 120.6 ?
N1 C19 C18 . . 122.9(2) ?
N1 C19 H19 . . 118.5 ?
C18 C19 H19 . . 118.5 ?
N1 C20 C16 . . 123.1(2) ?
N1 C20 H20 . . 118.5 ?
C16 C20 H20 . . 118.5 ?
O4 C21 O3 . . 126.3(2) ?
O4 C21 C22 . . 117.4(2) ?
O3 C21 C22 . . 116.2(2) ?
C26 C22 C23 . . 118.4(2) ?
C26 C22 C21 . . 121.3(2) ?
C23 C22 C21 . . 120.2(2) ?
C24 C23 C22 . . 118.6(2) ?
C24 C23 H23 . . 120.7 ?
C22 C23 H23 . . 120.7 ?
C23 C24 C25 . . 119.6(2) ?
C23 C24 H24 . . 120.2 ?
C25 C24 H24 . . 120.2 ?
N2 C25 C24 . . 122.1(2) ?
N2 C25 H25 . . 118.9 ?
C24 C25 H25 . . 118.9 ?
N2 C26 C22 . . 123.3(2) ?
N2 C26 H26 . . 118.4 ?
C22 C26 H26 . . 118.4 ?
C28 C27 Sn2 . . 116.96(18) ?
C28 C27 H27A . . 108.1 ?
Sn2 C27 H27A . . 108.1 ?
C28 C27 H27B . . 108.1 ?
Sn2 C27 H27B . . 108.1 ?
H27A C27 H27B . . 107.3 ?
C33 C28 C29 . . 117.8(2) ?
C33 C28 C27 . . 121.9(2) ?
C29 C28 C27 . . 120.3(2) ?
C30 C29 C28 . . 121.6(2) ?
C30 C29 H29 . . 119.2 ?
C28 C29 H29 . . 119.2 ?
C29 C30 C31 . . 118.9(3) ?
C29 C30 H30 . . 120.5 ?
C31 C30 H30 . . 120.5 ?
C32 C31 C30 . . 121.3(2) ?
C32 C31 Br3 . . 120.7(2) ?
C30 C31 Br3 . . 118.0(2) ?
C31 C32 C33 . . 118.8(3) ?
C31 C32 H32 . . 120.6 ?
C33 C32 H32 . . 120.6 ?
C32 C33 C28 . . 121.6(3) ?
C32 C33 H33 . . 119.2 ?
C28 C33 H33 . . 119.2 ?
C35 C34 Sn2 . . 115.37(17) ?
C35 C34 H34A . . 108.4 ?
Sn2 C34 H34A . . 108.4 ?
C35 C34 H34B . . 108.4 ?
Sn2 C34 H34B . . 108.4 ?
H34A C34 H34B . . 107.5 ?
C40 C35 C36 . . 117.8(2) ?
C40 C35 C34 . . 120.7(2) ?
C36 C35 C34 . . 121.4(2) ?
C37 C36 C35 . . 121.6(2) ?
C37 C36 H36 . . 119.2 ?
C35 C36 H36 . . 119.2 ?
C38 C37 C36 . . 118.5(2) ?
C38 C37 H37 . . 120.8 ?
C36 C37 H37 . . 120.8 ?
C37 C38 C39 . . 121.9(2) ?
C37 C38 Br4 . . 119.7(2) ?
C39 C38 Br4 . . 118.4(2) ?
C38 C39 C40 . . 119.0(2) ?
C38 C39 H39 . . 120.5 ?
C40 C39 H39 . . 120.5 ?
C39 C40 C35 . . 121.2(2) ?
C39 C40 H40 . . 119.4 ?
C35 C40 H40 . . 119.4 ?
O5 C41 O6 . . 121.3(2) ?
O5 C41 C42 . . 118.6(2) ?
O6 C41 C42 . . 119.9(2) ?
C43 C42 C46 . . 118.7(2) ?
C43 C42 C41 . . 120.8(2) ?
C46 C42 C41 . . 120.5(2) ?
C44 C43 C42 . . 119.0(2) ?
C44 C43 H43 . . 120.5 ?
C42 C43 H43 . . 120.5 ?
C43 C44 C45 . . 118.7(2) ?
C43 C44 H44 . . 120.7 ?
C45 C44 H44 . . 120.7 ?
N3 C45 C44 . . 123.2(2) ?
N3 C45 H45 . . 118.4 ?
C44 C45 H45 . . 118.4 ?
N3 C46 C42 . . 122.5(2) ?
N3 C46 H46 . . 118.8 ?
C42 C46 H46 . . 118.8 ?
O8 C47 O7 . . 126.9(2) ?
O8 C47 C48 . . 117.0(2) ?
O7 C47 C48 . . 116.1(2) ?
C52 C48 C49 . . 118.4(2) ?
C52 C48 C47 . . 121.4(2) ?
C49 C48 C47 . . 120.1(2) ?
C50 C49 C48 . . 118.4(2) ?
C50 C49 H49 . . 120.8 ?
C48 C49 H49 . . 120.8 ?
C51 C50 C49 . . 119.5(2) ?
C51 C50 H50 . . 120.3 ?
C49 C50 H50 . . 120.3 ?
N4 C51 C50 . . 122.6(2) ?
N4 C51 H51 . . 118.7 ?
C50 C51 H51 . . 118.7 ?
N4 C52 C48 . . 123.6(2) ?
N4 C52 H52 . . 118.2 ?
C48 C52 H52 . . 118.2 ?

loop_
_geom_bond_atom_site_label_1
_geom_bond_atom_site_label_2
_geom_bond_site_symmetry_2
_geom_bond_distance
_geom_bond_publ_flag
Sn1 C8 . 2.145(3) ?
Sn1 C1 . 2.147(3) ?
Sn1 O1w . 2.1922(18) ?
Sn1 O3 . 2.2549(17) ?
Sn1 O1 . 2.3605(17) ?
Sn1 O2 . 2.3813(17) ?
Sn1 N4 . 2.494(2) ?
Sn2 C27 . 2.149(3) ?
Sn2 C34 . 2.150(3) ?
Sn2 O2w . 2.2029(17) ?
Sn2 O7 . 2.2695(16) ?
Sn2 O6 . 2.3558(17) ?
Sn2 O5 . 2.3594(17) ?
Sn2 N2 . 2.530(2) ?
Br1 C5 . 1.907(3) ?
Br2 C12 . 1.904(3) ?
Br3 C31 . 1.904(3) ?
Br4 C38 . 1.904(3) ?
O1 C15 . 1.258(3) ?
O2 C15 . 1.255(3) ?
O3 C21 . 1.275(3) ?
O4 C21 . 1.242(3) ?
O5 C41 . 1.254(3) ?
O6 C41 . 1.260(3) ?
O7 C47 . 1.275(3) ?
O8 C47 . 1.245(3) ?
O1w H1w1 . 0.8400 ?
O1w H1w2 . 0.8400 ?
O2w H2w1 . 0.8400 ?
O2w H2w2 . 0.8400 ?
N1 C20 . 1.336(3) ?
N1 C19 . 1.337(3) ?
N2 C26 . 1.347(3) ?
N2 C25 . 1.346(3) ?
N3 C45 . 1.333(3) ?
N3 C46 . 1.345(3) ?
N4 C51 . 1.345(3) ?
N4 C52 . 1.349(3) ?
C1 C2 . 1.502(4) ?
C1 H1A . 0.9900 ?
C1 H1B . 0.9900 ?
C2 C3 . 1.390(4) ?
C2 C7 . 1.395(4) ?
C3 C4 . 1.385(4) ?
C3 H3 . 0.9500 ?
C4 C5 . 1.381(4) ?
C4 H4 . 0.9500 ?
C5 C6 . 1.379(4) ?
C6 C7 . 1.391(4) ?
C6 H6 . 0.9500 ?
C7 H7 . 0.9500 ?
C8 C9 . 1.495(3) ?
C8 H8A . 0.9900 ?
C8 H8B . 0.9900 ?
C9 C14 . 1.393(3) ?
C9 C10 . 1.397(4) ?
C10 C11 . 1.390(4) ?
C10 H10 . 0.9500 ?
C11 C12 . 1.377(4) ?
C11 H11 . 0.9500 ?
C12 C13 . 1.382(4) ?
C13 C14 . 1.394(4) ?
C13 H13 . 0.9500 ?
C14 H14 . 0.9500 ?
C15 C16 . 1.497(3) ?
C16 C17 . 1.386(3) ?
C16 C20 . 1.395(3) ?
C17 C18 . 1.379(4) ?
C17 H17 . 0.9500 ?
C18 C19 . 1.387(4) ?
C18 H18 . 0.9500 ?
C19 H19 . 0.9500 ?
C20 H20 . 0.9500 ?
C21 C22 . 1.512(3) ?
C22 C26 . 1.382(3) ?
C22 C23 . 1.396(3) ?
C23 C24 . 1.384(4) ?
C23 H23 . 0.9500 ?
C24 C25 . 1.387(3) ?
C24 H24 . 0.9500 ?
C25 H25 . 0.9500 ?
C26 H26 . 0.9500 ?
C27 C28 . 1.501(3) ?
C27 H27A . 0.9900 ?
C27 H27B . 0.9900 ?
C28 C33 . 1.390(4) ?
C28 C29 . 1.399(4) ?
C29 C30 . 1.383(4) ?
C29 H29 . 0.9500 ?
C30 C31 . 1.384(4) ?
C30 H30 . 0.9500 ?
C31 C32 . 1.384(4) ?
C32 C33 . 1.389(4) ?
C32 H32 . 0.9500 ?
C33 H33 . 0.9500 ?
C34 C35 . 1.493(3) ?
C34 H34A . 0.9900 ?
C34 H34B . 0.9900 ?
C35 C40 . 1.396(4) ?
C35 C36 . 1.401(4) ?
C36 C37 . 1.390(4) ?
C36 H36 . 0.9500 ?
C37 C38 . 1.377(4) ?
C37 H37 . 0.9500 ?
C38 C39 . 1.382(4) ?
C39 C40 . 1.389(4) ?
C39 H39 . 0.9500 ?
C40 H40 . 0.9500 ?
C41 C42 . 1.505(3) ?
C42 C43 . 1.385(3) ?
C42 C46 . 1.391(3) ?
C43 C44 . 1.379(4) ?
C43 H43 . 0.9500 ?
C44 C45 . 1.387(4) ?
C44 H44 . 0.9500 ?
C45 H45 . 0.9500 ?
C46 H46 . 0.9500 ?
C47 C48 . 1.510(3) ?
C48 C52 . 1.380(3) ?
C48 C49 . 1.394(3) ?
C49 C50 . 1.387(3) ?
C49 H49 . 0.9500 ?
C50 C51 . 1.383(3) ?
C50 H50 . 0.9500 ?
C51 H51 . 0.9500 ?
C52 H52 . 0.9500 ?

loop_
_geom_hbond_atom_site_label_D
_geom_hbond_atom_site_label_H
_geom_hbond_atom_site_label_A
_geom_hbond_site_symmetry_A
_geom_hbond_distance_DH
_geom_hbond_distance_HA
_geom_hbond_distance_DA
_geom_hbond_angle_DHA
_geom_hbond_publ_flag
O1w H1w1 O4 . 0.84 1.94 2.557(2) 129 yes
O1w H1w2 N3 1_545 0.84 2.06 2.663(3) 128 yes
O2w H2w2 O8 . 0.84 1.96 2.563(2) 128 yes
O2w H2w1 N1 1_565 0.84 2.26 2.690(3) 112 yes

loop_
_geom_torsion_atom_site_label_1
_geom_torsion_atom_site_label_2
_geom_torsion_atom_site_label_3
_geom_torsion_atom_site_label_4
_geom_torsion_site_symmetry_1
_geom_torsion_site_symmetry_2
_geom_torsion_site_symmetry_3
_geom_torsion_site_symmetry_4
_geom_torsion
_geom_torsion_publ_flag
C8 Sn1 O1 C15 . . . . 93.71(16) ?
C1 Sn1 O1 C15 . . . . -89.39(16) ?
O1w Sn1 O1 C15 . . . . 4.04(19) ?
O3 Sn1 O1 C15 . . . . -178.64(15) ?
O2 Sn1 O1 C15 . . . . 2.92(14) ?
N4 Sn1 O1 C15 . . . . -177.63(16) ?
C8 Sn1 O2 C15 . . . . -89.15(16) ?
C1 Sn1 O2 C15 . . . . 86.45(16) ?
O1w Sn1 O2 C15 . . . . 177.98(16) ?
O3 Sn1 O2 C15 . . . . 178.66(15) ?
O1 Sn1 O2 C15 . . . . -2.93(14) ?
N4 Sn1 O2 C15 . . . . -3.62(18) ?
C8 Sn1 O3 C21 . . . . -83.8(2) ?
C1 Sn1 O3 C21 . . . . 100.4(2) ?
O1w Sn1 O3 C21 . . . . 8.0(2) ?
O1 Sn1 O3 C21 . . . . -169.8(2) ?
O2 Sn1 O3 C21 . . . . 7.4(3) ?
N4 Sn1 O3 C21 . . . . -170.8(2) ?
C27 Sn2 O5 C41 . . . . 87.77(16) ?
C34 Sn2 O5 C41 . . . . -96.97(16) ?
O2w Sn2 O5 C41 . . . . -6.97(19) ?
O7 Sn2 O5 C41 . . . . 170.69(15) ?
O6 Sn2 O5 C41 . . . . -4.17(14) ?
N2 Sn2 O5 C41 . . . . 175.89(17) ?
C27 Sn2 O6 C41 . . . . -85.29(16) ?
C34 Sn2 O6 C41 . . . . 91.24(16) ?
O2w Sn2 O6 C41 . . . . -178.12(16) ?
O7 Sn2 O6 C41 . . . . -170.32(15) ?
O5 Sn2 O6 C41 . . . . 4.15(14) ?
N2 Sn2 O6 C41 . . . . 4.23(18) ?
C27 Sn2 O7 C47 . . . . -97.4(2) ?
C34 Sn2 O7 C47 . . . . 87.2(2) ?
O2w Sn2 O7 C47 . . . . -3.4(2) ?
O6 Sn2 O7 C47 . . . . -11.0(3) ?
O5 Sn2 O7 C47 . . . . 178.46(19) ?
N2 Sn2 O7 C47 . . . . 173.3(2) ?
C27 Sn2 N2 C26 . . . . -112.81(19) ?
C34 Sn2 N2 C26 . . . . 66.78(19) ?
O2w Sn2 N2 C26 . . . . -18.3(3) ?
O7 Sn2 N2 C26 . . . . -26.54(18) ?
O6 Sn2 N2 C26 . . . . 155.96(17) ?
O5 Sn2 N2 C26 . . . . 156.0(2) ?
C27 Sn2 N2 C25 . . . . 71.1(2) ?
C34 Sn2 N2 C25 . . . . -109.3(2) ?
O2w Sn2 N2 C25 . . . . 165.67(19) ?
O7 Sn2 N2 C25 . . . . 157.4(2) ?
O6 Sn2 N2 C25 . . . . -20.1(2) ?
O5 Sn2 N2 C25 . . . . -20.01(19) ?
C8 Sn1 N4 C51 . . . . 105.0(2) ?
C1 Sn1 N4 C51 . . . . -72.7(2) ?
O1w Sn1 N4 C51 . . . . -164.8(2) ?
O3 Sn1 N4 C51 . . . . -161.9(2) ?
O1 Sn1 N4 C51 . . . . 18.55(19) ?
O2 Sn1 N4 C51 . . . . 19.1(2) ?
C8 Sn1 N4 C52 . . . . -69.34(19) ?
C1 Sn1 N4 C52 . . . . 112.9(2) ?
O1w Sn1 N4 C52 . . . . 20.8(3) ?
O3 Sn1 N4 C52 . . . . 23.74(18) ?
O1 Sn1 N4 C52 . . . . -155.8(2) ?
O2 Sn1 N4 C52 . . . . -155.19(17) ?
O1w Sn1 C1 C2 . . . . -80.2(2) ?
O3 Sn1 C1 C2 . . . . -159.5(2) ?
O1 Sn1 C1 C2 . . . . 48.3(2) ?
O2 Sn1 C1 C2 . . . . -6.8(2) ?
N4 Sn1 C1 C2 . . . . 122.5(2) ?
Sn1 C1 C2 C3 . . . . 83.1(3) ?
Sn1 C1 C2 C7 . . . . -94.6(3) ?
C7 C2 C3 C4 . . . . 0.8(4) ?
C1 C2 C3 C4 . . . . -177.0(3) ?
C2 C3 C4 C5 . . . . 0.0(4) ?
C3 C4 C5 C6 . . . . -1.0(4) ?
C3 C4 C5 Br1 . . . . 178.1(2) ?
C4 C5 C6 C7 . . . . 1.2(4) ?
Br1 C5 C6 C7 . . . . -177.9(2) ?
C5 C6 C7 C2 . . . . -0.4(4) ?
C3 C2 C7 C6 . . . . -0.6(4) ?
C1 C2 C7 C6 . . . . 177.2(3) ?
O1w Sn1 C8 C9 . . . . -76.71(19) ?
O3 Sn1 C8 C9 . . . . 2.77(19) ?
O1 Sn1 C8 C9 . . . . 154.96(19) ?
O2 Sn1 C8 C9 . . . . -149.98(19) ?
N4 Sn1 C8 C9 . . . . 80.54(19) ?
Sn1 C8 C9 C14 . . . . 81.5(3) ?
Sn1 C8 C9 C10 . . . . -99.6(3) ?
C14 C9 C10 C11 . . . . 0.6(4) ?
C8 C9 C10 C11 . . . . -178.3(2) ?
C9 C10 C11 C12 . . . . 0.0(4) ?
C10 C11 C12 C13 . . . . -0.3(4) ?
C10 C11 C12 Br2 . . . . 178.4(2) ?
C11 C12 C13 C14 . . . . 0.1(4) ?
Br2 C12 C13 C14 . . . . -178.66(19) ?
C10 C9 C14 C13 . . . . -0.9(4) ?
C8 C9 C14 C13 . . . . 178.1(2) ?
C12 C13 C14 C9 . . . . 0.5(4) ?
Sn1 O2 C15 O1 . . . . 5.3(3) ?
Sn1 O2 C15 C16 . . . . -171.3(2) ?
Sn1 O1 C15 O2 . . . . -5.3(3) ?
Sn1 O1 C15 C16 . . . . 171.3(2) ?
O2 C15 C16 C17 . . . . -175.6(2) ?
O1 C15 C16 C17 . . . . 7.8(4) ?
O2 C15 C16 C20 . . . . 7.7(4) ?
O1 C15 C16 C20 . . . . -169.0(2) ?
C20 C16 C17 C18 . . . . 0.1(4) ?
C15 C16 C17 C18 . . . . -176.7(2) ?
C16 C17 C18 C19 . . . . 0.4(4) ?
C20 N1 C19 C18 . . . . 0.2(4) ?
C17 C18 C19 N1 . . . . -0.6(4) ?
C19 N1 C20 C16 . . . . 0.4(4) ?
C17 C16 C20 N1 . . . . -0.5(4) ?
C15 C16 C20 N1 . . . . 176.3(2) ?
Sn1 O3 C21 O4 . . . . -26.9(4) ?
Sn1 O3 C21 C22 . . . . 151.20(17) ?
O4 C21 C22 C26 . . . . -168.6(2) ?
O3 C21 C22 C26 . . . . 13.2(4) ?
O4 C21 C22 C23 . . . . 13.9(4) ?
O3 C21 C22 C23 . . . . -164.4(2) ?
C26 C22 C23 C24 . . . . -1.4(4) ?
C21 C22 C23 C24 . . . . 176.2(2) ?
C22 C23 C24 C25 . . . . 0.8(4) ?
C26 N2 C25 C24 . . . . -1.1(4) ?
Sn2 N2 C25 C24 . . . . 174.98(19) ?
C23 C24 C25 N2 . . . . 0.5(4) ?
C25 N2 C26 C22 . . . . 0.4(4) ?
Sn2 N2 C26 C22 . . . . -175.80(19) ?
C23 C22 C26 N2 . . . . 0.8(4) ?
C21 C22 C26 N2 . . . . -176.8(2) ?
O2w Sn2 C27 C28 . . . . 99.23(19) ?
O7 Sn2 C27 C28 . . . . 178.8(2) ?
O6 Sn2 C27 C28 . . . . 25.4(2) ?
O5 Sn2 C27 C28 . . . . -29.96(19) ?
N2 Sn2 C27 C28 . . . . -103.9(2) ?
Sn2 C27 C28 C33 . . . . -84.9(3) ?
Sn2 C27 C28 C29 . . . . 94.0(3) ?
C33 C28 C29 C30 . . . . 0.2(4) ?
C27 C28 C29 C30 . . . . -178.8(3) ?
C28 C29 C30 C31 . . . . -1.0(4) ?
C29 C30 C31 C32 . . . . 1.1(4) ?
C29 C30 C31 Br3 . . . . -177.9(2) ?
C30 C31 C32 C33 . . . . -0.5(4) ?
Br3 C31 C32 C33 . . . . 178.5(2) ?
C31 C32 C33 C28 . . . . -0.3(4) ?
C29 C28 C33 C32 . . . . 0.4(4) ?
C27 C28 C33 C32 . . . . 179.4(3) ?
fO2w Sn2 C34 C35 . . . . 69.71(19) ?
O7 Sn2 C34 C35 . . . . -10.15(19) ?
O6 Sn2 C34 C35 . . . . 143.46(19) ?
O5 Sn2 C34 C35 . . . . -161.24(19) ?
N2 Sn2 C34 C35 . . . . -87.25(19) ?
Sn2 C34 C35 C40 . . . . -75.8(3) ?
Sn2 C34 C35 C36 . . . . 103.5(3) ?
C40 C35 C36 C37 . . . . 0.3(4) ?
C34 C35 C36 C37 . . . . -179.0(2) ?
C35 C36 C37 C38 . . . . 0.6(4) ?
C36 C37 C38 C39 . . . . -0.8(4) ?
C36 C37 C38 Br4 . . . . -178.7(2) ?
C37 C38 C39 C40 . . . . 0.0(4) ?
Br4 C38 C39 C40 . . . . 177.9(2) ?
C38 C39 C40 C35 . . . . 1.0(4) ?
C36 C35 C40 C39 . . . . -1.2(4) ?
C34 C35 C40 C39 . . . . 178.2(2) ?
Sn2 O5 C41 O6 . . . . 7.5(3) ?
Sn2 O5 C41 C42 . . . . -167.4(2) ?
Sn2 O6 C41 O5 . . . . -7.5(3) ?
Sn2 O6 C41 C42 . . . . 167.3(2) ?
O5 C41 C42 C43 . . . . 7.2(4) ?
O6 C41 C42 C43 . . . . -167.8(2) ?
O5 C41 C42 C46 . . . . -174.7(2) ?
O6 C41 C42 C46 . . . . 10.3(4) ?
C46 C42 C43 C44 . . . . 0.8(4) ?
C41 C42 C43 C44 . . . . 178.8(2) ?
C42 C43 C44 C45 . . . . 0.7(4) ?
C46 N3 C45 C44 . . . . 0.2(4) ?
C43 C44 C45 N3 . . . . -1.2(4) ?
C45 N3 C46 C42 . . . . 1.4(4) ?
C43 C42 C46 N3 . . . . -1.8(4) ?
C41 C42 C46 N3 . . . . -179.9(2) ?
Sn2 O7 C47 O8 . . . . 18.4(4) ?
Sn2 O7 C47 C48 . . . . -160.24(16) ?
O8 C47 C48 C52 . . . . 177.4(2) ?
O7 C47 C48 C52 . . . . -3.8(4) ?
O8 C47 C48 C49 . . . . -4.3(4) ?
O7 C47 C48 C49 . . . . 174.5(2) ?
C52 C48 C49 C50 . . . . 1.5(4) ?
C47 C48 C49 C50 . . . . -176.9(2) ?
C48 C49 C50 C51 . . . . -0.3(4) ?
C52 N4 C51 C50 . . . . 2.1(4) ?
Sn1 N4 C51 C50 . . . . -172.4(2) ?
C49 C50 C51 N4 . . . . -1.6(4) ?
C51 N4 C52 C48 . . . . -0.8(4) ?
Sn1 N4 C52 C48 . . . . 173.81(19) ?
C49 C48 C52 N4 . . . . -1.0(4) ?
C47 C48 C52 N4 . . . . 177.4(2) ?
